data_4082033
loop_
_publ_author_name
'Guo, Shuai'
'Lim, Miao Hui'
'Huynh, Han Vinh'

_publ_section_title
;
 Copper(I) Heteroleptic Bis(NHC) and Mixed NHC/Phosphine Complexes:
 Syntheses and Catalytic Activities in the One-Pot Sequential CuAAC
 Reaction of Aromatic Amines
;
_journal_issue 23
_journal_name_full Organometallics
_journal_page_first 7225
_journal_paper_doi 10.1021/om400911u
_journal_volume 32
_journal_year 2013
_chemical_formula_sum 'C45 H51 Cu F6 N2 P2'
_chemical_formula_weight 859.36
_chemical_name_systematic
; 
 ? 
;
_space_group_IT_number 78
_symmetry_cell_setting tetragonal
_symmetry_space_group_name_Hall 'P 4cw'
_symmetry_space_group_name_H-M 'P 43'
_atom_sites_solution_hydrogens geom
_atom_sites_solution_primary direct
_atom_sites_solution_secondary difmap
_audit_creation_method SHELXL-97
_cell_angle_alpha 90.00
_cell_angle_beta 90.00
_cell_angle_gamma 90.00
_cell_formula_units_Z 4
_cell_length_a 11.8195(17)
_cell_length_b 11.8195(17)
_cell_length_c 30.481(9)
_cell_measurement_reflns_used 961
_cell_measurement_temperature 100(2)
_cell_measurement_theta_max 18.70
_cell_measurement_theta_min 2.18
_cell_volume 4258.2(15)
_computing_cell_refinement 'Bruker SMART'
_computing_data_collection 'Bruker SMART'
_computing_data_reduction 'Bruker SAINT'
_computing_molecular_graphics 'Bruker SHELXTL'
_computing_publication_material 'Bruker SHELXTL'
_computing_structure_refinement 'SHELXL-97 (Sheldrick, 1997)'
_computing_structure_solution 'SHELXS-97 (Sheldrick, 1990)'
_diffrn_ambient_temperature 100(2)
_diffrn_measured_fraction_theta_full 0.999
_diffrn_measured_fraction_theta_max 0.999
_diffrn_measurement_device_type 'CCD area detector'
_diffrn_measurement_method 'phi and omega scans'
_diffrn_radiation_monochromator graphite
_diffrn_radiation_source 'fine-focus sealed tube'
_diffrn_radiation_type MoK\a
_diffrn_radiation_wavelength 0.71073
_diffrn_reflns_av_R_equivalents 0.1062
_diffrn_reflns_av_sigmaI/netI 0.1247
_diffrn_reflns_limit_h_max 10
_diffrn_reflns_limit_h_min -14
_diffrn_reflns_limit_k_max 13
_diffrn_reflns_limit_k_min -14
_diffrn_reflns_limit_l_max 36
_diffrn_reflns_limit_l_min -36
_diffrn_reflns_number 23346
_diffrn_reflns_theta_full 24.99
_diffrn_reflns_theta_max 24.99
_diffrn_reflns_theta_min 1.72
_exptl_absorpt_coefficient_mu 0.648
_exptl_absorpt_correction_T_max 0.5629
_exptl_absorpt_correction_T_min 0.4127
_exptl_absorpt_correction_type multi-scan
_exptl_absorpt_process_details 'Sadabs, (Sheldrick 2008)'
_exptl_crystal_colour Colourless
_exptl_crystal_density_diffrn 1.340
_exptl_crystal_density_meas ?
_exptl_crystal_density_method 'not measured'
_exptl_crystal_description Block
_exptl_crystal_F_000 1792
_exptl_crystal_size_max 0.19
_exptl_crystal_size_mid 0.15
_exptl_crystal_size_min 0.13
_refine_diff_density_max 0.578
_refine_diff_density_min -0.756
_refine_diff_density_rms 0.109
_refine_ls_abs_structure_details 'Flack H D (1983), Acta Cryst. A39, 876-881'
_refine_ls_abs_structure_Flack 0.07(3)
_refine_ls_extinction_method none
_refine_ls_goodness_of_fit_ref 1.129
_refine_ls_hydrogen_treatment constr
_refine_ls_matrix_type full
_refine_ls_number_parameters 512
_refine_ls_number_reflns 7466
_refine_ls_number_restraints 289
_refine_ls_restrained_S_all 1.141
_refine_ls_R_factor_all 0.1335
_refine_ls_R_factor_gt 0.0975
_refine_ls_shift/su_max 0.001
_refine_ls_shift/su_mean 0.000
_refine_ls_structure_factor_coef Fsqd
_refine_ls_weighting_details 'calc w=1/[\s^2^(Fo^2^)+(0.0000P)^2^+29.8540P] where P=(Fo^2^+2Fc^2^)/3'
_refine_ls_weighting_scheme calc
_refine_ls_wR_factor_gt 0.1979
_refine_ls_wR_factor_ref 0.2113
_reflns_number_gt 5435
_reflns_number_total 7466
_reflns_threshold_expression >2sigma(I)
_cod_data_source_file om400911u_si_001.cif
_cod_data_source_block c788
_cod_depositor_comments
;
The following automatic conversions were performed:

'_symmetry_cell_setting' value 'Tetragonal' changed to 'tetragonal'
according to /home/saulius/struct/CIF-dictionaries/cif_core.dic
dictionary named 'cif_core.dic' version 2.4.2 from
2011-04-26.

'_exptl_absorpt_correction_type' value 'Multi-scan'
changed to 'multi-scan' according to
/home/saulius/struct/CIF-dictionaries/cif_core.dic dictionary named
'cif_core.dic' version 2.4.2 from 2011-04-26.

Automatic conversion script
Id: cif_fix_values 1891 2012-01-12 08:04:46Z andrius 

The following automatic conversions were performed:

'_exptl_crystal_density_meas' value 'Not Measured' was changed to '?'
- the value is perceived as not measured.

Automatic conversion script
Id: cif_fix_values 3008 2015-01-20 13:52:24Z robertas 
;
_cod_original_cell_volume 4258.3(15)
_cod_original_sg_symbol_H-M P4(3)
_cod_database_code 4082033

loop_
_symmetry_equiv_pos_as_xyz
'x, y, z'
'-x, -y, z+1/2'
'-y, x, z+3/4'
'y, -x, z+1/4'

loop_
_atom_site_label
_atom_site_type_symbol
_atom_site_fract_x
_atom_site_fract_y
_atom_site_fract_z
_atom_site_U_iso_or_equiv
_atom_site_adp_type
_atom_site_occupancy
_atom_site_symmetry_multiplicity
_atom_site_calc_flag
_atom_site_refinement_flags
Cu1 Cu 0.06360(10) 0.42204(11) 0.22570(4) 0.0265(3) Uani 1 1 d .
N1 N 0.2532(6) 0.2678(6) 0.2124(2) 0.0144(16) Uani 1 1 d U
N2 N 0.1599(6) 0.2218(6) 0.2705(2) 0.0173(17) Uani 1 1 d U
P1 P -0.0428(2) 0.5720(3) 0.21757(9) 0.0324(7) Uani 1 1 d .
C1 C 0.1630(8) 0.2970(7) 0.2356(3) 0.018(2) Uani 1 1 d U
C2 C 0.3068(8) 0.1713(8) 0.2292(3) 0.024(2) Uani 1 1 d U
H2 H 0.3715 0.1342 0.2176 0.029 Uiso 1 1 calc R
C3 C 0.2466(9) 0.1418(8) 0.2658(3) 0.030(2) Uani 1 1 d U
H3 H 0.2607 0.0789 0.2844 0.035 Uiso 1 1 calc R
C4 C 0.2842(8) 0.3299(8) 0.1746(3) 0.026(2) Uani 1 1 d U
C5 C 0.3610(10) 0.4184(10) 0.1811(3) 0.036(3) Uani 1 1 d U
C6 C 0.3807(11) 0.4877(10) 0.1448(3) 0.044(3) Uani 1 1 d U
H6 H 0.4318 0.5494 0.1474 0.053 Uiso 1 1 calc R
C7 C 0.3268(10) 0.4684(10) 0.1047(4) 0.042(3) Uani 1 1 d U
H7 H 0.3398 0.5180 0.0807 0.050 Uiso 1 1 calc R
C8 C 0.2545(9) 0.3771(9) 0.0998(3) 0.032(3) Uani 1 1 d U
H8 H 0.2205 0.3621 0.0721 0.039 Uiso 1 1 calc R
C9 C 0.2321(9) 0.3087(8) 0.1349(3) 0.028(2) Uani 1 1 d U
C10 C 0.4184(13) 0.4405(12) 0.2234(5) 0.067(4) Uani 1 1 d U
H10 H 0.3715 0.4048 0.2470 0.080 Uiso 1 1 calc R
C11 C 0.5385(19) 0.3824(18) 0.2247(8) 0.131(8) Uani 1 1 d U
H11A H 0.5820 0.4053 0.1988 0.197 Uiso 1 1 calc R
H11B H 0.5294 0.3000 0.2247 0.197 Uiso 1 1 calc R
H11C H 0.5787 0.4059 0.2513 0.197 Uiso 1 1 calc R
C12 C 0.4345(16) 0.5574(16) 0.2352(6) 0.096(5) Uani 1 1 d U
H12A H 0.4876 0.5927 0.2147 0.144 Uiso 1 1 calc R
H12B H 0.4651 0.5619 0.2651 0.144 Uiso 1 1 calc R
H12C H 0.3618 0.5971 0.2340 0.144 Uiso 1 1 calc R
C13 C 0.1505(10) 0.2073(10) 0.1305(4) 0.044(3) Uani 1 1 d U
H13 H 0.1502 0.1652 0.1590 0.053 Uiso 1 1 calc R
C14 C 0.1895(15) 0.1280(14) 0.0951(5) 0.085(5) Uani 1 1 d U
H14A H 0.2123 0.1717 0.0692 0.127 Uiso 1 1 calc R
H14B H 0.1275 0.0768 0.0872 0.127 Uiso 1 1 calc R
H14C H 0.2540 0.0838 0.1057 0.127 Uiso 1 1 calc R
C15 C 0.0289(12) 0.2504(14) 0.1214(5) 0.075(5) Uani 1 1 d U
H15A H 0.0310 0.3081 0.0984 0.112 Uiso 1 1 calc R
H15B H -0.0026 0.2832 0.1483 0.112 Uiso 1 1 calc R
H15C H -0.0186 0.1870 0.1119 0.112 Uiso 1 1 calc R
C16 C 0.0761(7) 0.2243(7) 0.3053(3) 0.0140(19) Uani 1 1 d U
C17 C 0.1042(8) 0.2845(8) 0.3428(3) 0.020(2) Uani 1 1 d U
C18 C 0.0238(9) 0.2909(8) 0.3765(3) 0.027(2) Uani 1 1 d U
H18 H 0.0383 0.3337 0.4023 0.032 Uiso 1 1 calc R
C19 C -0.0769(9) 0.2334(9) 0.3713(3) 0.029(2) Uani 1 1 d U
H19 H -0.1310 0.2365 0.3943 0.035 Uiso 1 1 calc R
C20 C -0.1027(10) 0.1716(10) 0.3342(4) 0.041(3) Uani 1 1 d U
H20 H -0.1726 0.1324 0.3320 0.049 Uiso 1 1 calc R
C21 C -0.0244(9) 0.1678(10) 0.3002(3) 0.035(3) Uani 1 1 d U
C22 C 0.2150(10) 0.3502(10) 0.3489(4) 0.040(3) Uani 1 1 d U
H22 H 0.2604 0.3419 0.3214 0.048 Uiso 1 1 calc R
C23 C 0.1931(12) 0.4777(10) 0.3562(5) 0.059(4) Uani 1 1 d U
H23A H 0.1682 0.4903 0.3865 0.089 Uiso 1 1 calc R
H23B H 0.1342 0.5037 0.3360 0.089 Uiso 1 1 calc R
H23C H 0.2630 0.5201 0.3509 0.089 Uiso 1 1 calc R
C24 C 0.2852(14) 0.3016(15) 0.3869(7) 0.097(6) Uani 1 1 d U
H24A H 0.2463 0.2356 0.3993 0.146 Uiso 1 1 calc R
H24B H 0.2942 0.3594 0.4097 0.146 Uiso 1 1 calc R
H24C H 0.3598 0.2789 0.3761 0.146 Uiso 1 1 calc R
C25 C -0.0550(11) 0.1075(12) 0.2571(4) 0.050(3) Uani 1 1 d U
H25 H 0.0140 0.1048 0.2382 0.060 Uiso 1 1 calc R
C26 C -0.0961(12) -0.0132(11) 0.2647(5) 0.058(4) Uani 1 1 d U
H26A H -0.0367 -0.0568 0.2794 0.087 Uiso 1 1 calc R
H26B H -0.1138 -0.0485 0.2364 0.087 Uiso 1 1 calc R
H26C H -0.1641 -0.0120 0.2830 0.087 Uiso 1 1 calc R
C27 C -0.1462(12) 0.1780(12) 0.2335(4) 0.065(4) Uani 1 1 d U
H27A H -0.1597 0.1463 0.2042 0.098 Uiso 1 1 calc R
H27B H -0.1203 0.2564 0.2307 0.098 Uiso 1 1 calc R
H27C H -0.2165 0.1760 0.2505 0.098 Uiso 1 1 calc R
C1A C 0.0370(9) 0.6987(8) 0.2056(3) 0.025(2) Uani 1 1 d U
C2A C 0.1428(11) 0.7136(11) 0.2299(5) 0.054(3) Uani 1 1 d U
H2A H 0.1658 0.6600 0.2514 0.064 Uiso 1 1 calc R
C3A C 0.2064(14) 0.8043(13) 0.2212(6) 0.080(5) Uani 1 1 d U
H3A H 0.2758 0.8133 0.2365 0.097 Uiso 1 1 calc R
C4A C 0.1763(12) 0.8843(11) 0.1915(4) 0.049(3) Uani 1 1 d U
H4A H 0.2249 0.9466 0.1858 0.059 Uiso 1 1 calc R
C5A C 0.0772(13) 0.8747(12) 0.1702(5) 0.059(4) Uani 1 1 d U
H5A H 0.0535 0.9332 0.1509 0.071 Uiso 1 1 calc R
C6A C 0.0086(11) 0.7798(11) 0.1762(4) 0.051(3) Uani 1 1 d U
H6A H -0.0587 0.7720 0.1594 0.061 Uiso 1 1 calc R
C1B C -0.1457(10) 0.5755(10) 0.1739(4) 0.038(3) Uani 1 1 d U
C2B C -0.1114(12) 0.5456(12) 0.1321(4) 0.054(4) Uani 1 1 d U
H2B H -0.0392 0.5121 0.1278 0.064 Uiso 1 1 calc R
C3B C -0.1793(13) 0.5636(13) 0.0972(5) 0.063(4) Uani 1 1 d U
H3B H -0.1513 0.5497 0.0685 0.076 Uiso 1 1 calc R
C4B C -0.2831(14) 0.5998(15) 0.1022(6) 0.076(5) Uani 1 1 d U
H4B H -0.3299 0.6075 0.0770 0.091 Uiso 1 1 calc R
C5B C -0.3273(13) 0.6274(14) 0.1431(5) 0.073(4) Uani 1 1 d U
H5B H -0.4032 0.6526 0.1463 0.088 Uiso 1 1 calc R
C6B C -0.2554(11) 0.6166(11) 0.1794(5) 0.056(4) Uani 1 1 d U
H6B H -0.2814 0.6373 0.2077 0.067 Uiso 1 1 calc R
C1C C -0.1141(9) 0.6006(9) 0.2690(3) 0.027(2) Uani 1 1 d U
C2C C -0.1083(9) 0.5187(10) 0.3024(3) 0.031(3) Uani 1 1 d U
H2C H -0.0709 0.4491 0.2966 0.037 Uiso 1 1 calc R
C3C C -0.1560(10) 0.5366(11) 0.3440(4) 0.042(3) Uani 1 1 d U
H3C H -0.1512 0.4806 0.3663 0.051 Uiso 1 1 calc R
C4C C -0.2094(10) 0.6366(11) 0.3513(4) 0.043(3) Uani 1 1 d U
H4C H -0.2428 0.6493 0.3792 0.051 Uiso 1 1 calc R
C5C C -0.2174(11) 0.7227(11) 0.3193(4) 0.049(3) Uani 1 1 d U
H5C H -0.2537 0.7926 0.3255 0.058 Uiso 1 1 calc R
C6C C -0.1714(10) 0.7017(10) 0.2791(4) 0.042(3) Uani 1 1 d U
H6C H -0.1783 0.7577 0.2569 0.051 Uiso 1 1 calc R
P2 P 0.5438(2) 0.9272(3) 0.24402(9) 0.0347(7) Uani 1 1 d .
F1 F 0.6148(6) 0.9440(7) 0.2877(2) 0.058(2) Uani 1 1 d .
F2 F 0.6580(5) 0.8934(5) 0.2182(2) 0.0436(16) Uani 1 1 d .
F3 F 0.4732(7) 0.9167(8) 0.1998(2) 0.075(3) Uani 1 1 d .
F4 F 0.4289(5) 0.9614(6) 0.2689(2) 0.0489(18) Uani 1 1 d .
F5 F 0.5234(7) 0.7989(6) 0.2557(3) 0.064(2) Uani 1 1 d .
F6 F 0.5652(6) 1.0585(6) 0.2326(2) 0.062(2) Uani 1 1 d .

loop_
_atom_site_aniso_label
_atom_site_aniso_U_11
_atom_site_aniso_U_22
_atom_site_aniso_U_33
_atom_site_aniso_U_23
_atom_site_aniso_U_13
_atom_site_aniso_U_12
Cu1 0.0275(7) 0.0291(7) 0.0229(6) 0.0090(6) 0.0049(6) 0.0039(6)
N1 0.015(2) 0.016(2) 0.012(2) 0.0010(17) -0.0003(17) 0.0006(17)
N2 0.018(4) 0.022(4) 0.011(3) -0.004(3) 0.001(3) 0.004(3)
P1 0.0303(16) 0.0337(16) 0.0334(18) 0.0115(14) 0.0055(13) 0.0058(13)
C1 0.021(5) 0.015(4) 0.018(4) 0.002(3) -0.002(4) 0.000(4)
C2 0.032(5) 0.021(4) 0.019(5) 0.002(4) 0.006(4) 0.000(4)
C3 0.041(6) 0.021(5) 0.027(5) 0.005(4) -0.004(4) 0.003(4)
C4 0.026(5) 0.026(5) 0.026(5) 0.000(4) 0.014(4) 0.004(4)
C5 0.045(6) 0.045(6) 0.018(5) -0.013(4) 0.015(4) -0.019(5)
C6 0.063(7) 0.044(6) 0.025(5) -0.002(5) 0.020(5) -0.024(5)
C7 0.050(6) 0.036(6) 0.039(6) 0.010(5) 0.019(5) 0.002(5)
C8 0.040(6) 0.041(6) 0.016(5) 0.002(4) -0.004(4) -0.002(5)
C9 0.034(5) 0.021(5) 0.029(5) 0.009(4) -0.008(4) -0.003(4)
C10 0.091(8) 0.073(7) 0.037(6) -0.003(6) 0.011(7) -0.043(6)
C11 0.153(12) 0.136(12) 0.105(11) -0.006(10) -0.011(10) -0.028(10)
C12 0.115(10) 0.110(10) 0.063(9) -0.025(8) 0.008(8) -0.024(9)
C13 0.043(6) 0.051(6) 0.040(6) 0.011(5) -0.022(5) 0.001(5)
C14 0.111(10) 0.069(9) 0.075(9) -0.004(7) 0.015(8) -0.030(8)
C15 0.060(8) 0.098(9) 0.066(8) 0.026(7) -0.039(7) -0.021(7)
C16 0.019(4) 0.018(4) 0.006(4) 0.005(3) 0.000(3) 0.000(4)
C17 0.023(5) 0.020(5) 0.018(4) 0.002(4) 0.001(4) 0.001(4)
C18 0.044(6) 0.029(5) 0.008(4) 0.001(4) 0.002(4) 0.007(5)
C19 0.031(5) 0.037(5) 0.018(4) 0.005(4) 0.014(4) -0.002(5)
C20 0.036(6) 0.052(6) 0.035(5) 0.009(5) 0.005(5) -0.022(5)
C21 0.039(6) 0.046(6) 0.020(5) 0.003(4) -0.004(4) -0.019(5)
C22 0.039(6) 0.046(6) 0.035(5) -0.005(5) 0.014(5) -0.014(5)
C23 0.069(8) 0.033(6) 0.075(8) 0.005(6) -0.008(7) -0.031(6)
C24 0.068(9) 0.088(10) 0.136(11) 0.007(9) -0.042(8) 0.008(8)
C25 0.052(7) 0.075(7) 0.023(5) -0.005(5) 0.000(5) -0.027(6)
C26 0.059(7) 0.065(8) 0.050(7) -0.009(6) -0.002(6) -0.016(7)
C27 0.073(8) 0.074(8) 0.049(8) 0.015(6) -0.015(6) -0.023(7)
C1A 0.041(5) 0.015(4) 0.019(4) 0.003(4) 0.003(4) 0.004(4)
C2A 0.063(6) 0.048(6) 0.050(7) 0.006(6) -0.027(6) -0.024(6)
C3A 0.098(8) 0.079(8) 0.064(7) -0.003(7) -0.014(7) -0.045(7)
C4A 0.069(7) 0.053(7) 0.026(5) -0.001(5) 0.010(5) -0.016(6)
C5A 0.066(7) 0.046(7) 0.066(7) 0.025(6) 0.012(6) 0.003(6)
C6A 0.040(6) 0.047(7) 0.064(7) 0.011(6) 0.004(6) 0.008(5)
C1B 0.034(6) 0.041(6) 0.039(6) 0.020(5) -0.013(5) -0.003(5)
C2B 0.055(7) 0.061(7) 0.045(6) 0.015(6) -0.002(6) -0.006(6)
C3B 0.060(7) 0.083(8) 0.047(7) 0.019(6) -0.002(6) -0.015(7)
C4B 0.066(8) 0.100(9) 0.062(7) 0.027(7) -0.016(7) -0.009(7)
C5B 0.052(7) 0.092(8) 0.075(8) 0.035(7) -0.013(6) -0.010(7)
C6B 0.051(7) 0.059(7) 0.059(7) 0.027(6) -0.010(6) 0.000(6)
C1C 0.025(5) 0.035(5) 0.022(5) 0.010(4) -0.003(4) 0.007(4)
C2C 0.027(5) 0.040(6) 0.026(5) 0.014(4) 0.011(4) 0.011(5)
C3C 0.037(6) 0.059(7) 0.031(6) 0.013(5) -0.006(5) 0.003(5)
C4C 0.044(6) 0.062(7) 0.022(5) 0.004(5) 0.008(5) 0.003(6)
C5C 0.047(6) 0.049(7) 0.049(6) 0.013(5) 0.018(5) 0.013(6)
C6C 0.044(6) 0.050(6) 0.032(5) 0.022(5) 0.014(5) 0.009(5)
P2 0.0283(17) 0.0428(19) 0.0329(15) 0.0102(14) 0.0017(12) 0.0019(15)
F1 0.051(4) 0.088(6) 0.036(4) -0.006(4) -0.019(3) 0.026(4)
F2 0.049(4) 0.061(4) 0.020(3) 0.010(3) 0.009(3) 0.022(3)
F3 0.068(5) 0.113(7) 0.045(4) -0.013(5) -0.037(4) 0.001(5)
F4 0.028(4) 0.071(5) 0.047(4) 0.017(4) 0.013(3) 0.005(3)
F5 0.074(5) 0.037(4) 0.080(6) 0.005(4) 0.034(5) -0.013(4)
F6 0.063(5) 0.056(5) 0.067(6) 0.030(4) 0.011(4) 0.004(4)

loop_
_atom_type_symbol
_atom_type_description
_atom_type_scat_dispersion_real
_atom_type_scat_dispersion_imag
_atom_type_scat_source
C C 0.0033 0.0016 'International Tables Vol C Tables 4.2.6.8 and 6.1.1.4'
H H 0.0000 0.0000 'International Tables Vol C Tables 4.2.6.8 and 6.1.1.4'
N N 0.0061 0.0033 'International Tables Vol C Tables 4.2.6.8 and 6.1.1.4'
F F 0.0171 0.0103 'International Tables Vol C Tables 4.2.6.8 and 6.1.1.4'
P P 0.1023 0.0942 'International Tables Vol C Tables 4.2.6.8 and 6.1.1.4'
Cu Cu 0.3201 1.2651 'International Tables Vol C Tables 4.2.6.8 and 6.1.1.4'

loop_
_geom_angle_atom_site_label_1
_geom_angle_atom_site_label_2
_geom_angle_atom_site_label_3
_geom_angle
C1 Cu1 P1 176.0(3)
C1 N1 C2 112.4(7)
C1 N1 C4 120.5(7)
C2 N1 C4 127.1(7)
C1 N2 C3 109.5(7)
C1 N2 C16 124.5(7)
C3 N2 C16 126.0(8)
C1B P1 C1A 100.6(5)
C1B P1 C1C 108.7(5)
C1A P1 C1C 105.2(5)
C1B P1 Cu1 119.3(4)
C1A P1 Cu1 113.2(3)
C1C P1 Cu1 108.7(3)
N1 C1 N2 105.3(7)
N1 C1 Cu1 127.7(6)
N2 C1 Cu1 126.9(7)
C3 C2 N1 105.7(8)
C2 C3 N2 107.0(8)
C9 C4 C5 123.4(9)
C9 C4 N1 120.2(9)
C5 C4 N1 116.1(9)
C6 C5 C4 115.7(10)
C6 C5 C10 120.8(10)
C4 C5 C10 123.6(10)
C7 C6 C5 121.5(11)
C8 C7 C6 120.2(11)
C9 C8 C7 119.7(10)
C8 C9 C4 119.5(10)
C8 C9 C13 120.8(9)
C4 C9 C13 119.7(9)
C12 C10 C5 116.6(14)
C12 C10 C11 107.0(14)
C5 C10 C11 110.9(14)
C14 C13 C9 110.8(11)
C14 C13 C15 111.1(12)
C9 C13 C15 109.9(10)
C21 C16 C17 123.4(9)
C21 C16 N2 119.9(8)
C17 C16 N2 116.7(8)
C16 C17 C18 118.0(9)
C16 C17 C22 124.4(9)
C18 C17 C22 117.5(9)
C19 C18 C17 118.3(9)
C18 C19 C20 123.0(9)
C19 C20 C21 118.8(10)
C16 C21 C20 118.5(10)
C16 C21 C25 121.7(9)
C20 C21 C25 119.7(10)
C17 C22 C24 111.4(10)
C17 C22 C23 111.6(10)
C24 C22 C23 110.3(11)
C26 C25 C21 112.3(10)
C26 C25 C27 110.7(10)
C21 C25 C27 108.3(11)
C6A C1A C2A 117.5(11)
C6A C1A P1 126.2(9)
C2A C1A P1 116.3(8)
C3A C2A C1A 118.5(13)
C2A C3A C4A 123.0(15)
C5A C4A C3A 119.5(13)
C4A C5A C6A 120.7(13)
C1A C6A C5A 120.7(13)
C2B C1B C6B 118.1(12)
C2B C1B P1 118.5(10)
C6B C1B P1 123.2(10)
C3B C2B C1B 120.8(14)
C4B C3B C2B 121.2(15)
C3B C4B C5B 122.2(15)
C4B C5B C6B 117.3(15)
C1B C6B C5B 120.2(14)
C2C C1C C6C 116.8(10)
C2C C1C P1 118.3(8)
C6C C1C P1 124.8(8)
C3C C2C C1C 121.9(11)
C4C C3C C2C 117.8(11)
C3C C4C C5C 122.9(11)
C6C C5C C4C 117.6(12)
C5C C6C C1C 122.9(11)
F5 P2 F1 90.7(5)
F5 P2 F3 92.0(5)
F1 P2 F3 177.3(5)
F5 P2 F4 90.4(4)
F1 P2 F4 91.1(4)
F3 P2 F4 88.7(4)
F5 P2 F6 179.4(5)
F1 P2 F6 88.7(4)
F3 P2 F6 88.6(5)
F4 P2 F6 89.5(4)
F5 P2 F2 90.0(4)
F1 P2 F2 89.8(4)
F3 P2 F2 90.4(4)
F4 P2 F2 179.0(4)
F6 P2 F2 90.1(4)

loop_
_geom_bond_atom_site_label_1
_geom_bond_atom_site_label_2
_geom_bond_distance
Cu1 C1 1.912(9)
Cu1 P1 2.187(3)
N1 C1 1.326(11)
N1 C2 1.401(11)
N1 C4 1.415(11)
N2 C1 1.386(11)
N2 C3 1.402(12)
N2 C16 1.451(11)
P1 C1B 1.803(11)
P1 C1A 1.807(10)
P1 C1C 1.813(11)
C2 C3 1.369(14)
C4 C9 1.379(14)
C4 C5 1.399(14)
C5 C6 1.398(15)
C5 C10 1.480(18)
C6 C7 1.397(16)
C7 C8 1.384(16)
C8 C9 1.368(14)
C9 C13 1.544(15)
C10 C12 1.44(2)
C10 C11 1.58(2)
C13 C14 1.502(19)
C13 C15 1.550(17)
C16 C21 1.372(13)
C16 C17 1.386(13)
C17 C18 1.403(13)
C17 C22 1.533(14)
C18 C19 1.380(14)
C19 C20 1.381(15)
C20 C21 1.390(15)
C21 C25 1.537(15)
C22 C24 1.54(2)
C22 C23 1.546(17)
C25 C26 1.525(17)
C25 C27 1.541(18)
C1A C6A 1.356(15)
C1A C2A 1.464(15)
C2A C3A 1.336(17)
C3A C4A 1.36(2)
C4A C5A 1.344(19)
C5A C6A 1.396(18)
C1B C2B 1.385(18)
C1B C6B 1.395(18)
C2B C3B 1.349(18)
C3B C4B 1.31(2)
C4B C5B 1.39(2)
C5B C6B 1.401(19)
C1C C2C 1.406(14)
C1C C6C 1.407(15)
C2C C3C 1.404(15)
C3C C4C 1.358(17)
C4C C5C 1.414(17)
C5C C6C 1.362(16)
P2 F5 1.576(7)
P2 F1 1.586(7)
P2 F3 1.589(7)
P2 F4 1.607(7)
P2 F6 1.610(8)
P2 F2 1.613(6)
